data_7155197
loop_
_publ_author_name
'Cronin, Sarah A.'
'Guti\'errez Collar, Aar\'on'
'Gundala, Sivaji'
'Cornaggia, Claudio'
'Torrente, Esther'
'Manoni, Francesco'
'Botte, Astrid'
'Twamley, Brendan'
'Connon, Stephen J.'

_publ_section_title
;
 The first catalytic asymmetric cycloadditions of imines with an
 enolisable anhydride.
;
_journal_issue 29
_journal_name_full 'Organic &amp; biomolecular chemistry'
_journal_page_first 6955
_journal_page_last 6959
_journal_paper_doi 10.1039/c6ob00048g
_journal_volume 14
_journal_year 2016
_chemical_formula_moiety 'C18 H16 Br N O5 S'
_chemical_formula_sum 'C18 H16 Br N O5 S'
_chemical_formula_weight 438.29
_space_group_crystal_system monoclinic
_space_group_IT_number 14
_space_group_name_Hall '-P 2ybc'
_space_group_name_H-M_alt 'P 1 21/c 1'
_symmetry_space_group_name_Hall '-P 2ybc'
_symmetry_space_group_name_H-M 'P 1 21/c 1'
_atom_sites_solution_hydrogens geom
_atom_sites_solution_primary direct
_audit_creation_date 2016-05-19
_audit_creation_method
;
Olex2 1.2
(compiled 2016.02.19 svn.r3266 for OlexSys, GUI svn.r5155)
;
_audit_update_record
;
2016-05-21 deposited with the CCDC.
2016-06-27 downloaded from the CCDC.
;
_cell_angle_alpha 90
_cell_angle_beta 92.4338(13)
_cell_angle_gamma 90
_cell_formula_units_Z 4
_cell_length_a 8.9592(4)
_cell_length_b 13.9166(6)
_cell_length_c 14.1101(6)
_cell_measurement_reflns_used 9345
_cell_measurement_temperature 100(2)
_cell_measurement_theta_max 70.02
_cell_measurement_theta_min 4.46
_cell_volume 1757.68(13)
_computing_cell_refinement 'SAINT v8.34A (Bruker, 2013)'
_computing_data_collection 'APEX 3 (Bruker, 2015) '
_computing_data_reduction 'SAINT v8.34A (Bruker, 2013)'
_computing_molecular_graphics 'XP (Bruker, 2008-2014)'
_computing_publication_material 'Olex2 (Dolomanov et al., 2009)'
_computing_structure_refinement 'XL (Sheldrick, 2008)'
_computing_structure_solution 'XT (Sheldrick, 2015)'
_diffrn_ambient_temperature 99.98
_diffrn_detector 'Bruker APEX2 area detector'
_diffrn_detector_area_resol_mean 7.9
_diffrn_detector_type 'CCD area detector'
_diffrn_measured_fraction_theta_full 1.000
_diffrn_measured_fraction_theta_max 0.990
_diffrn_measurement_device 'DUO Kappa diffractometer'
_diffrn_measurement_device_type 'Bruker SMART APEX2 area detector'
_diffrn_measurement_method '\w and \f scans'
_diffrn_radiation_monochromator 'mirror optics'
_diffrn_radiation_probe x-ray
_diffrn_radiation_type CuK\a
_diffrn_radiation_wavelength 1.54178
_diffrn_reflns_av_R_equivalents 0.0392
_diffrn_reflns_av_unetI/netI 0.0216
_diffrn_reflns_Laue_measured_fraction_full 1.000
_diffrn_reflns_Laue_measured_fraction_max 0.990
_diffrn_reflns_limit_h_max 10
_diffrn_reflns_limit_h_min -10
_diffrn_reflns_limit_k_max 16
_diffrn_reflns_limit_k_min -16
_diffrn_reflns_limit_l_max 16
_diffrn_reflns_limit_l_min -17
_diffrn_reflns_number 27629
_diffrn_reflns_point_group_measured_fraction_full 1.000
_diffrn_reflns_point_group_measured_fraction_max 0.990
_diffrn_reflns_theta_full 67.679
_diffrn_reflns_theta_max 70.092
_diffrn_reflns_theta_min 4.464
_diffrn_source 'microfocus sealed X-ray tube'
_diffrn_source_type 'Incoatec I\ms'
_diffrn_standards_number 0
_exptl_absorpt_coefficient_mu 4.572
_exptl_absorpt_correction_T_max 0.7533
_exptl_absorpt_correction_T_min 0.5659
_exptl_absorpt_correction_type multi-scan
_exptl_absorpt_process_details
;
SADABS-2014/5 (Bruker,2014/5) was used for absorption correction.
wR2(int) was 0.0871 before and 0.0605 after correction.
The Ratio of minimum to maximum transmission is 0.7512.
The \l/2 correction factor is Not present.
;
_exptl_crystal_colour 'clear colourless'
_exptl_crystal_colour_lustre clear
_exptl_crystal_colour_primary colourless
_exptl_crystal_density_diffrn 1.656
_exptl_crystal_description plate
_exptl_crystal_F_000 888
_exptl_crystal_size_max 0.2
_exptl_crystal_size_mid 0.09
_exptl_crystal_size_min 0.05
_refine_diff_density_max 0.343
_refine_diff_density_min -0.461
_refine_diff_density_rms 0.074
_refine_ls_extinction_method none
_refine_ls_goodness_of_fit_ref 1.072
_refine_ls_hydrogen_treatment constr
_refine_ls_matrix_type full
_refine_ls_number_parameters 237
_refine_ls_number_reflns 3303
_refine_ls_number_restraints 0
_refine_ls_restrained_S_all 1.072
_refine_ls_R_factor_all 0.0296
_refine_ls_R_factor_gt 0.0288
_refine_ls_shift/su_max 0.002
_refine_ls_shift/su_mean 0.000
_refine_ls_structure_factor_coef Fsqd
_refine_ls_weighting_details 'w=1/[\s^2^(Fo^2^)+(0.0366P)^2^+2.2203P] where P=(Fo^2^+2Fc^2^)/3'
_refine_ls_weighting_scheme calc
_refine_ls_wR_factor_gt 0.0767
_refine_ls_wR_factor_ref 0.0773
_reflns_Friedel_coverage 0.000
_reflns_number_gt 3191
_reflns_number_total 3303
_reflns_threshold_expression 'I > 2\s(I)'
_cod_data_source_file c6ob00048g2.cif
_cod_data_source_block tcd504
_cod_depositor_comments 'Adding full bibliography for 7155197.cif.'
_cod_database_code 7155197
_shelx_space_group_comment
;
The symmetry employed for this shelxl refinement is uniquely defined
by the following loop, which should always be used as a source of
symmetry information in preference to the above space-group names.
They are only intended as comments.
;
_shelx_estimated_absorpt_t_max 0.804
_shelx_estimated_absorpt_t_min 0.462
_olex2_refinement_description
;
1. Fixed Uiso
 At 1.2 times of:
  All C(H) groups
 At 1.5 times of:
  All C(H,H,H) groups
2.a Ternary CH refined with riding coordinates:
 C10(H10), C15(H15)
2.b Aromatic/amide H refined with riding coordinates:
 C5(H5), C6(H6), C7(H7), C8(H8), C17(H17), C18(H18), C20(H20), C21(H21)
2.c Idealised Me refined as rotating group:
 C14(H14A,H14B,H14C), C24(H24A,H24B,H24C)
;
_shelx_shelxl_version_number 2014/7
_olex2_exptl_crystal_mounting_method 'Mitegen holder in oil'
_olex2_submission_original_sample_id AGC-8-56
_olex2_submission_special_instructions 'No special instructions were received'

loop_
_space_group_symop_operation_xyz
'x, y, z'
'-x, y+1/2, -z+1/2'
'-x, -y, -z'
'x, -y-1/2, z-1/2'

loop_
_atom_site_label
_atom_site_type_symbol
_atom_site_fract_x
_atom_site_fract_y
_atom_site_fract_z
_atom_site_U_iso_or_equiv
_atom_site_adp_type
_atom_site_occupancy
_atom_site_site_symmetry_order
_atom_site_calc_flag
_atom_site_refinement_flags_posn
Br1 Br 0.98888(3) 0.66190(2) 0.62544(2) 0.02358(10) Uani 1 1 d .
C2 C 0.5506(2) 0.50709(15) 0.19189(14) 0.0174(4) Uani 1 1 d .
C4 C 0.4308(2) 0.56553(15) 0.23312(14) 0.0172(4) Uani 1 1 d .
C5 C 0.3032(2) 0.51838(16) 0.26255(15) 0.0202(4) Uani 1 1 d .
H5 H 0.2985 0.4502 0.2615 0.024 Uiso 1 1 calc R
C6 C 0.1836(2) 0.57120(17) 0.29329(16) 0.0233(5) Uani 1 1 d .
H6 H 0.0963 0.5393 0.3127 0.028 Uiso 1 1 calc R
C7 C 0.1913(3) 0.67081(17) 0.29577(16) 0.0234(5) Uani 1 1 d .
H7 H 0.1089 0.7068 0.3167 0.028 Uiso 1 1 calc R
C8 C 0.3185(2) 0.71812(16) 0.26784(15) 0.0204(4) Uani 1 1 d .
H8 H 0.3232 0.7863 0.2701 0.024 Uiso 1 1 calc R
C9 C 0.4388(2) 0.66589(14) 0.23660(15) 0.0164(4) Uani 1 1 d .
C10 C 0.5757(2) 0.71579(14) 0.20121(14) 0.0160(4) Uani 1 1 d .
H10 H 0.5923 0.7762 0.2385 0.019 Uiso 1 1 calc R
C11 C 0.5428(2) 0.74247(15) 0.09812(15) 0.0179(4) Uani 1 1 d .
C14 C 0.4322(3) 0.8591(2) -0.00272(19) 0.0398(7) Uani 1 1 d .
H14A H 0.5128 0.8513 -0.0470 0.060 Uiso 1 1 calc GR
H14B H 0.4004 0.9264 -0.0022 0.060 Uiso 1 1 calc GR
H14C H 0.3475 0.8183 -0.0229 0.060 Uiso 1 1 calc GR
C15 C 0.7153(2) 0.65251(14) 0.21442(15) 0.0156(4) Uani 1 1 d .
H15 H 0.7947 0.6811 0.1755 0.019 Uiso 1 1 calc R
C16 C 0.7739(2) 0.65190(14) 0.31726(15) 0.0154(4) Uani 1 1 d .
C17 C 0.8218(2) 0.73893(15) 0.35789(15) 0.0181(4) Uani 1 1 d .
H17 H 0.8118 0.7964 0.3218 0.022 Uiso 1 1 calc R
C18 C 0.8837(2) 0.74318(15) 0.44946(15) 0.0189(4) Uani 1 1 d .
H18 H 0.9170 0.8025 0.4761 0.023 Uiso 1 1 calc R
C19 C 0.8957(2) 0.65873(15) 0.50137(15) 0.0178(4) Uani 1 1 d .
C20 C 0.8450(2) 0.57210(15) 0.46424(16) 0.0204(4) Uani 1 1 d .
H20 H 0.8512 0.5153 0.5015 0.024 Uiso 1 1 calc R
C21 C 0.7848(2) 0.56906(15) 0.37197(15) 0.0181(4) Uani 1 1 d .
H21 H 0.7508 0.5096 0.3460 0.022 Uiso 1 1 calc R
C24 C 0.7294(2) 0.47085(17) 0.00674(15) 0.0226(4) Uani 1 1 d .
H24A H 0.8023 0.4439 -0.0358 0.034 Uiso 1 1 calc GR
H24B H 0.6869 0.5299 -0.0210 0.034 Uiso 1 1 calc GR
H24C H 0.6494 0.4241 0.0156 0.034 Uiso 1 1 calc GR
N1 N 0.68478(18) 0.55425(12) 0.17778(12) 0.0150(3) Uani 1 1 d .
O3 O 0.53134(16) 0.42379(10) 0.16800(11) 0.0206(3) Uani 1 1 d .
O12 O 0.56059(19) 0.69078(12) 0.03146(11) 0.0268(4) Uani 1 1 d .
O13 O 0.4856(2) 0.83123(11) 0.09187(12) 0.0277(4) Uani 1 1 d .
O22 O 0.93107(16) 0.56848(10) 0.10404(10) 0.0195(3) Uani 1 1 d .
O23 O 0.86075(17) 0.41054(11) 0.16578(11) 0.0220(3) Uani 1 1 d .
S1 S 0.81858(5) 0.49718(3) 0.11707(3) 0.01570(12) Uani 1 1 d .

loop_
_atom_site_aniso_label
_atom_site_aniso_U_11
_atom_site_aniso_U_22
_atom_site_aniso_U_33
_atom_site_aniso_U_23
_atom_site_aniso_U_13
_atom_site_aniso_U_12
Br1 0.02832(15) 0.02390(14) 0.01790(14) -0.00432(8) -0.00641(10) 0.00544(8)
C2 0.0194(10) 0.0191(10) 0.0135(10) 0.0008(7) -0.0011(8) -0.0014(8)
C4 0.0172(10) 0.0186(10) 0.0157(9) 0.0008(8) -0.0015(8) 0.0004(8)
C5 0.0183(10) 0.0230(10) 0.0193(10) 0.0024(8) -0.0006(8) -0.0022(8)
C6 0.0176(10) 0.0294(12) 0.0230(11) 0.0050(9) 0.0009(9) -0.0008(9)
C7 0.0185(11) 0.0305(12) 0.0211(11) 0.0009(9) 0.0016(9) 0.0062(9)
C8 0.0194(10) 0.0217(10) 0.0197(10) 0.0000(8) -0.0014(8) 0.0044(8)
C9 0.0166(10) 0.0190(10) 0.0132(10) 0.0006(7) -0.0022(8) -0.0006(7)
C10 0.0163(10) 0.0160(9) 0.0155(10) -0.0009(7) -0.0005(8) 0.0005(8)
C11 0.0131(9) 0.0206(10) 0.0199(10) 0.0023(8) 0.0003(8) -0.0010(8)
C14 0.0495(17) 0.0461(16) 0.0236(13) 0.0133(11) -0.0013(12) 0.0178(13)
C15 0.0155(10) 0.0136(9) 0.0179(10) -0.0010(7) 0.0015(8) -0.0010(7)
C16 0.0120(9) 0.0180(10) 0.0165(10) -0.0010(7) 0.0021(8) 0.0012(7)
C17 0.0180(10) 0.0168(10) 0.0195(10) 0.0012(8) 0.0009(8) -0.0004(8)
C18 0.0188(10) 0.0179(10) 0.0200(10) -0.0047(8) 0.0008(8) 0.0003(8)
C19 0.0145(10) 0.0235(11) 0.0151(10) -0.0033(8) -0.0022(8) 0.0033(8)
C20 0.0215(10) 0.0177(10) 0.0218(11) 0.0016(8) -0.0016(8) 0.0019(8)
C21 0.0173(10) 0.0173(10) 0.0195(10) -0.0025(8) -0.0022(8) -0.0002(8)
C24 0.0225(11) 0.0275(11) 0.0178(10) -0.0057(9) 0.0006(8) 0.0004(9)
N1 0.0145(8) 0.0136(8) 0.0169(8) -0.0022(6) 0.0013(6) -0.0011(6)
O3 0.0210(7) 0.0163(7) 0.0245(8) -0.0031(6) 0.0013(6) -0.0025(6)
O12 0.0374(9) 0.0262(8) 0.0169(8) -0.0015(6) 0.0003(7) 0.0008(7)
O13 0.0381(10) 0.0254(8) 0.0195(8) 0.0053(6) -0.0003(7) 0.0111(7)
O22 0.0163(7) 0.0198(7) 0.0226(8) -0.0005(6) 0.0025(6) -0.0006(6)
O23 0.0208(7) 0.0198(7) 0.0253(8) 0.0014(6) 0.0014(6) 0.0031(6)
S1 0.0145(2) 0.0162(2) 0.0164(2) -0.00167(17) 0.00104(18) 0.00088(17)

loop_
_atom_type_symbol
_atom_type_description
_atom_type_scat_dispersion_real
_atom_type_scat_dispersion_imag
_atom_type_scat_source
C C 0.0181 0.0091 'International Tables Vol C Tables 4.2.6.8 and 6.1.1.4'
H H 0.0000 0.0000 'International Tables Vol C Tables 4.2.6.8 and 6.1.1.4'
Br Br -0.6763 1.2805 'International Tables Vol C Tables 4.2.6.8 and 6.1.1.4'
N N 0.0311 0.0180 'International Tables Vol C Tables 4.2.6.8 and 6.1.1.4'
O O 0.0492 0.0322 'International Tables Vol C Tables 4.2.6.8 and 6.1.1.4'
S S 0.3331 0.5567 'International Tables Vol C Tables 4.2.6.8 and 6.1.1.4'

loop_
_geom_angle_atom_site_label_1
_geom_angle_atom_site_label_2
_geom_angle_atom_site_label_3
_geom_angle
N1 C2 C4 116.17(17)
O3 C2 C4 122.25(19)
O3 C2 N1 121.52(19)
C5 C4 C2 118.26(19)
C5 C4 C9 120.00(19)
C9 C4 C2 121.58(18)
C4 C5 H5 120.1
C6 C5 C4 119.9(2)
C6 C5 H5 120.1
C5 C6 H6 120.0
C5 C6 C7 120.0(2)
C7 C6 H6 120.0
C6 C7 H7 119.8
C8 C7 C6 120.5(2)
C8 C7 H7 119.8
C7 C8 H8 120.0
C9 C8 C7 120.0(2)
C9 C8 H8 120.0
C4 C9 C10 119.17(18)
C8 C9 C4 119.66(19)
C8 C9 C10 121.09(18)
C9 C10 H10 108.5
C9 C10 C11 107.51(16)
C9 C10 C15 111.39(16)
C11 C10 H10 108.5
C11 C10 C15 112.41(16)
C15 C10 H10 108.5
O12 C11 C10 125.26(19)
O12 C11 O13 124.4(2)
O13 C11 C10 110.32(18)
H14A C14 H14B 109.5
H14A C14 H14C 109.5
H14B C14 H14C 109.5
O13 C14 H14A 109.5
O13 C14 H14B 109.5
O13 C14 H14C 109.5
C10 C15 H15 107.5
C16 C15 C10 111.44(16)
C16 C15 H15 107.5
N1 C15 C10 110.48(16)
N1 C15 H15 107.5
N1 C15 C16 112.22(16)
C17 C16 C15 118.24(18)
C21 C16 C15 123.22(18)
C21 C16 C17 118.52(19)
C16 C17 H17 119.2
C18 C17 C16 121.51(19)
C18 C17 H17 119.2
C17 C18 H18 120.8
C17 C18 C19 118.39(19)
C19 C18 H18 120.8
C18 C19 Br1 119.10(15)
C20 C19 Br1 119.45(16)
C20 C19 C18 121.4(2)
C19 C20 H20 120.3
C19 C20 C21 119.3(2)
C21 C20 H20 120.3
C16 C21 H21 119.6
C20 C21 C16 120.76(19)
C20 C21 H21 119.6
H24A C24 H24B 109.5
H24A C24 H24C 109.5
H24B C24 H24C 109.5
S1 C24 H24A 109.5
S1 C24 H24B 109.5
S1 C24 H24C 109.5
C2 N1 C15 122.17(16)
C2 N1 S1 118.93(14)
C15 N1 S1 118.89(13)
C11 O13 C14 114.66(19)
N1 S1 C24 103.90(9)
O22 S1 C24 109.06(10)
O22 S1 N1 104.84(8)
O23 S1 C24 110.52(10)
O23 S1 N1 109.22(9)
O23 S1 O22 118.21(9)

loop_
_geom_bond_atom_site_label_1
_geom_bond_atom_site_label_2
_geom_bond_distance
Br1 C19 1.908(2)
C2 C4 1.485(3)
C2 N1 1.391(3)
C2 O3 1.218(3)
C4 C5 1.396(3)
C4 C9 1.399(3)
C5 H5 0.9500
C5 C6 1.384(3)
C6 H6 0.9500
C6 C7 1.388(3)
C7 H7 0.9500
C7 C8 1.388(3)
C8 H8 0.9500
C8 C9 1.387(3)
C9 C10 1.513(3)
C10 H10 1.0000
C10 C11 1.518(3)
C10 C15 1.534(3)
C11 O12 1.200(3)
C11 O13 1.339(3)
C14 H14A 0.9800
C14 H14B 0.9800
C14 H14C 0.9800
C14 O13 1.451(3)
C15 H15 1.0000
C15 C16 1.522(3)
C15 N1 1.483(2)
C16 C17 1.400(3)
C16 C21 1.389(3)
C17 H17 0.9500
C17 C18 1.385(3)
C18 H18 0.9500
C18 C19 1.387(3)
C19 C20 1.384(3)
C20 H20 0.9500
C20 C21 1.388(3)
C21 H21 0.9500
C24 H24A 0.9800
C24 H24B 0.9800
C24 H24C 0.9800
C24 S1 1.758(2)
N1 S1 1.6996(17)
O22 S1 1.4317(15)
O23 S1 1.4307(16)

loop_
_geom_hbond_atom_site_label_D
_geom_hbond_atom_site_label_H
_geom_hbond_atom_site_label_A
_geom_hbond_distance_DH
_geom_hbond_distance_HA
_geom_hbond_distance_DA
_geom_hbond_angle_DHA
_geom_hbond_site_symmetry_A
C15 H15 Br1 1.00 2.90 3.810(2) 151.9 4_575
C15 H15 O22 1.00 2.25 2.790(2) 112.4 .
C18 H18 O22 0.95 2.55 3.425(3) 154.0 4_576
C24 H24A O22 0.98 2.62 3.521(3) 153.1 3_765
C24 H24B O12 0.98 2.63 3.438(3) 140.0 .
C24 H24C O3 0.98 2.44 3.017(3) 117.4 .
C24 H24C O12 0.98 2.54 3.462(3) 157.5 3_665

loop_
_geom_torsion_atom_site_label_1
_geom_torsion_atom_site_label_2
_geom_torsion_atom_site_label_3
_geom_torsion_atom_site_label_4
_geom_torsion
Br1 C19 C20 C21 -176.41(16)
C2 C4 C5 C6 -174.15(19)
C2 C4 C9 C8 174.23(19)
C2 C4 C9 C10 -2.6(3)
C2 N1 S1 C24 57.97(17)
C2 N1 S1 O22 172.40(15)
C2 N1 S1 O23 -59.98(17)
C4 C2 N1 C15 8.7(3)
C4 C2 N1 S1 -171.59(14)
C4 C5 C6 C7 -0.7(3)
C4 C9 C10 C11 93.9(2)
C4 C9 C10 C15 -29.7(3)
C5 C4 C9 C8 -1.1(3)
C5 C4 C9 C10 -177.90(18)
C5 C6 C7 C8 -0.2(3)
C6 C7 C8 C9 0.4(3)
C7 C8 C9 C4 0.2(3)
C7 C8 C9 C10 176.98(19)
C8 C9 C10 C11 -82.9(2)
C8 C9 C10 C15 153.56(19)
C9 C4 C5 C6 1.3(3)
C9 C10 C11 O12 -86.1(2)
C9 C10 C11 O13 91.8(2)
C9 C10 C15 C16 -76.8(2)
C9 C10 C15 N1 48.7(2)
C10 C11 O13 C14 -172.4(2)
C10 C15 C16 C17 -62.0(2)
C10 C15 C16 C21 119.4(2)
C10 C15 N1 C2 -40.5(2)
C10 C15 N1 S1 139.81(14)
C11 C10 C15 C16 162.50(16)
C11 C10 C15 N1 -72.0(2)
C15 C10 C11 O12 36.9(3)
C15 C10 C11 O13 -145.30(17)
C15 C16 C17 C18 -176.63(18)
C15 C16 C21 C20 177.31(19)
C15 N1 S1 C24 -122.36(16)
C15 N1 S1 O22 -7.92(17)
C15 N1 S1 O23 119.70(15)
C16 C15 N1 C2 84.5(2)
C16 C15 N1 S1 -95.16(18)
C16 C17 C18 C19 -0.8(3)
C17 C16 C21 C20 -1.4(3)
C17 C18 C19 Br1 177.14(15)
C17 C18 C19 C20 -1.3(3)
C18 C19 C20 C21 2.0(3)
C19 C20 C21 C16 -0.6(3)
C21 C16 C17 C18 2.1(3)
N1 C2 C4 C5 -170.01(18)
N1 C2 C4 C9 14.6(3)
N1 C15 C16 C17 173.54(17)
N1 C15 C16 C21 -5.1(3)
O3 C2 C4 C5 12.9(3)
O3 C2 C4 C9 -162.5(2)
O3 C2 N1 C15 -174.17(19)
O3 C2 N1 S1 5.5(3)
O12 C11 O13 C14 5.4(3)
